data_2210614
loop_
_publ_author_name
'Shi, Xiu-Fang'
'Xie, Ming-Jin'
'Ng, Seik Weng'

_publ_section_title <i>cis</i>-Dichloro(2-morpholinoethylamine-\k^2^<i>N</i>,<i>N</i>')platinum(II)
_journal_coeditor_code GD2015
_journal_issue 10
_journal_name_full 'Acta Crystallographica Section E'
_journal_page_first m2719
_journal_page_last m2720
_journal_paper_doi 10.1107/S1600536806037238
_journal_volume 62
_journal_year 2006
_chemical_formula_iupac '[Pt Cl2 (C6 H14 N2 O)]'
_chemical_formula_moiety 'C6 H14 Cl2 N2 O Pt'
_chemical_formula_sum 'C6 H14 Cl2 N2 O Pt'
_chemical_formula_weight 396.18
_chemical_name_systematic
;
cis-Dichloro(2-morpholinoethylamine-\k^2^N,N')platinum(II)
;
_space_group_IT_number 15
_symmetry_cell_setting monoclinic
_symmetry_space_group_name_Hall '-C 2yc'
_symmetry_space_group_name_H-M 'C 1 2/c 1'
_atom_sites_solution_hydrogens geom
_atom_sites_solution_primary direct
_atom_sites_solution_secondary difmap
_audit_creation_method SHELXL-97
_cell_angle_alpha 90.00
_cell_angle_beta 112.459(2)
_cell_angle_gamma 90.00
_cell_formula_units_Z 8
_cell_length_a 16.365(2)
_cell_length_b 12.584(2)
_cell_length_c 10.775(2)
_cell_measurement_reflns_used 1798
_cell_measurement_temperature 295(2)
_cell_measurement_theta_max 24.2
_cell_measurement_theta_min 2.6
_cell_volume 2050.7(6)
_computing_cell_refinement 'SAINT (Bruker, 2004)'
_computing_data_collection 'APEXII (Bruker, 2004)'
_computing_data_reduction SAINT
_computing_molecular_graphics 'X-SEED (Barbour, 2001)'
_computing_publication_material SHELXL97
_computing_structure_refinement 'SHELXL97 (Sheldrick, 1997)'
_computing_structure_solution 'SHELXS97 (Sheldrick, 1997)'
_diffrn_ambient_temperature 295(2)
_diffrn_measured_fraction_theta_full 0.98
_diffrn_measured_fraction_theta_max 0.98
_diffrn_measurement_device_type 'Bruker APEX-II area-detector'
_diffrn_measurement_method '\f and \w'
_diffrn_radiation_monochromator graphite
_diffrn_radiation_source 'fine-focus sealed tube'
_diffrn_radiation_type MoK\a
_diffrn_radiation_wavelength 0.71073
_diffrn_reflns_av_R_equivalents 0.041
_diffrn_reflns_av_sigmaI/netI 0.056
_diffrn_reflns_limit_h_max 18
_diffrn_reflns_limit_h_min -20
_diffrn_reflns_limit_k_max 16
_diffrn_reflns_limit_k_min -9
_diffrn_reflns_limit_l_max 13
_diffrn_reflns_limit_l_min -13
_diffrn_reflns_number 5839
_diffrn_reflns_theta_full 27.3
_diffrn_reflns_theta_max 27.3
_diffrn_reflns_theta_min 2.1
_diffrn_standards_decay_% 0
_diffrn_standards_interval_count 0
_diffrn_standards_interval_time 0
_diffrn_standards_number 0
_exptl_absorpt_coefficient_mu 14.163
_exptl_absorpt_correction_T_max 0.059
_exptl_absorpt_correction_T_min 0.027
_exptl_absorpt_correction_type multi-scan
_exptl_absorpt_process_details '(SADABS; Sheldrick, 1996)'
_exptl_crystal_colour Yellow
_exptl_crystal_density_diffrn 2.566
_exptl_crystal_density_method 'not measured'
_exptl_crystal_description Block
_exptl_crystal_F_000 1472
_exptl_crystal_size_max 0.28
_exptl_crystal_size_mid 0.25
_exptl_crystal_size_min 0.20
_refine_diff_density_max 0.72
_refine_diff_density_min -1.94
_refine_ls_extinction_method none
_refine_ls_goodness_of_fit_ref 0.96
_refine_ls_hydrogen_treatment constr
_refine_ls_matrix_type full
_refine_ls_number_parameters 109
_refine_ls_number_reflns 2245
_refine_ls_number_restraints 0
_refine_ls_restrained_S_all 0.96
_refine_ls_R_factor_all 0.053
_refine_ls_R_factor_gt 0.029
_refine_ls_shift/su_max 0.001
_refine_ls_shift/su_mean 0.000
_refine_ls_structure_factor_coef Fsqd
_refine_ls_weighting_details 'calc w=1/[\s^2^(Fo^2^)+(0.0282P)^2^] where P=(Fo^2^+2Fc^2^)/3'
_refine_ls_weighting_scheme calc
_refine_ls_wR_factor_gt 0.059
_refine_ls_wR_factor_ref 0.067
_reflns_number_gt 1651
_reflns_number_total 2245
_reflns_threshold_expression I>2\s(I)
_cod_data_source_file gd2015.cif
_cod_data_source_block I
_cod_depositor_comments
;
The following automatic conversions were performed:
'_symmetry_cell_setting' value 'Monoclinic' changed to 'monoclinic'
according to '/home/saulius/struct/CIF-dictionaries/cif_core.dic'
dictionary named 'cif_core.dic' version 2.4.1 from 2010-06-29.

Automatic conversion script
Id: cif_fix_enum 1527 2010-12-29 10:47:43Z saulius 

The following automatic conversions were performed:

'_symmetry_cell_setting' value 'Monoclinic' changed to 'monoclinic'
according to /home/saulius/struct/CIF-dictionaries/cif_core.dic
dictionary named 'cif_core.dic' version 2.4.1 from 2010-06-29.

Automatic conversion script
Id: cif_fix_values 1715 2011-07-08 13:25:40Z adriana 
;
_cod_original_sg_symbol_H-M 'C 2/c'
_cod_database_code 2210614
_cod_database_fobs_code 2210614

loop_
_symmetry_equiv_pos_as_xyz
'x, y, z'
'x, -y, z+1/2'
'x+1/2, y+1/2, z'
'x+1/2, -y+1/2, z+1/2'
'-x, -y, -z'
'-x, y, -z-1/2'
'-x+1/2, -y+1/2, -z'
'-x+1/2, y+1/2, -z-1/2'

loop_
_atom_site_type_symbol
_atom_site_label
_atom_site_fract_x
_atom_site_fract_y
_atom_site_fract_z
_atom_site_U_iso_or_equiv
_atom_site_adp_type
_atom_site_calc_flag
_atom_site_refinement_flags
_atom_site_occupancy
Pt Pt1 0.20101(2) 0.41848(2) 0.56139(3) 0.03080(10) Uani d . 1
Cl Cl1 0.1319(2) 0.4557(2) 0.3358(2) 0.0626(7) Uani d . 1
Cl Cl2 0.31280(10) 0.5375(2) 0.5845(2) 0.0468(5) Uani d . 1
O O1 -0.0557(3) 0.1973(4) 0.3972(6) 0.052(2) Uani d . 1
N N1 0.2598(4) 0.3789(5) 0.7572(6) 0.039(2) Uani d . 1
N N2 0.1049(4) 0.3097(5) 0.5582(6) 0.0330(10) Uani d . 1
C C1 0.2232(5) 0.2773(7) 0.7773(9) 0.060(3) Uani d . 1
C C2 0.1286(5) 0.2777(7) 0.7034(8) 0.054(2) Uani d . 1
C C3 0.0149(5) 0.3572(6) 0.5060(8) 0.045(2) Uani d . 1
C C4 -0.0564(5) 0.2777(7) 0.4887(9) 0.054(2) Uani d . 1
C C5 0.0267(5) 0.1420(6) 0.4474(10) 0.054(2) Uani d . 1
C C6 0.1027(5) 0.2179(6) 0.4697(9) 0.047(2) Uani d . 1
H H11 0.3160 0.3734 0.7794 0.047 Uiso calc R 1
H H12 0.2500 0.4272 0.8063 0.047 Uiso calc R 1
H H1a 0.2498 0.2196 0.7460 0.073 Uiso calc R 1
H H1b 0.2363 0.2666 0.8721 0.073 Uiso calc R 1
H H2a 0.1014 0.3269 0.7454 0.065 Uiso calc R 1
H H2b 0.1052 0.2073 0.7066 0.065 Uiso calc R 1
H H3a 0.0043 0.3905 0.4201 0.054 Uiso calc R 1
H H3b 0.0122 0.4121 0.5675 0.054 Uiso calc R 1
H H4a -0.0477 0.2459 0.5749 0.064 Uiso calc R 1
H H4b -0.1134 0.3131 0.4556 0.064 Uiso calc R 1
H H5a 0.0269 0.0876 0.3838 0.065 Uiso calc R 1
H H5b 0.0340 0.1075 0.5315 0.065 Uiso calc R 1
H H6a 0.1578 0.1789 0.5091 0.056 Uiso calc R 1
H H6b 0.0990 0.2447 0.3833 0.056 Uiso calc R 1

loop_
_atom_site_aniso_label
_atom_site_aniso_U_11
_atom_site_aniso_U_22
_atom_site_aniso_U_33
_atom_site_aniso_U_12
_atom_site_aniso_U_13
_atom_site_aniso_U_23
Pt1 0.0368(2) 0.0253(2) 0.0336(2) -0.00050(10) 0.01730(10) -0.00080(10)
Cl1 0.072(2) 0.071(2) 0.0370(10) -0.0270(10) 0.0120(10) 0.0140(10)
Cl2 0.0520(10) 0.0370(10) 0.0530(10) -0.0110(10) 0.0220(10) -0.0070(10)
O1 0.041(3) 0.051(4) 0.064(4) -0.010(3) 0.022(3) -0.016(3)
N1 0.040(3) 0.030(3) 0.047(4) 0.008(3) 0.016(3) -0.003(3)
N2 0.037(3) 0.027(3) 0.037(4) -0.002(3) 0.016(3) -0.001(3)
C1 0.067(6) 0.053(6) 0.054(6) -0.019(5) 0.014(5) 0.016(5)
C2 0.061(5) 0.061(6) 0.043(5) -0.004(5) 0.022(4) 0.008(4)
C3 0.039(4) 0.043(5) 0.049(5) 0.002(4) 0.012(4) -0.009(4)
C4 0.047(5) 0.055(6) 0.063(6) -0.013(4) 0.026(4) -0.019(5)
C5 0.063(5) 0.027(5) 0.085(7) -0.005(4) 0.041(5) -0.004(5)
C6 0.045(4) 0.028(4) 0.077(6) -0.004(4) 0.034(4) -0.002(4)

loop_
_atom_type_symbol
_atom_type_description
_atom_type_scat_dispersion_real
_atom_type_scat_dispersion_imag
_atom_type_scat_source
C C 0.0033 0.0016 'International Tables Vol C Tables 4.2.6.8 and 6.1.1.4'
H H 0.0000 0.0000 'International Tables Vol C Tables 4.2.6.8 and 6.1.1.4'
N N 0.0061 0.0033 'International Tables Vol C Tables 4.2.6.8 and 6.1.1.4'
O O 0.0106 0.0060 'International Tables Vol C Tables 4.2.6.8 and 6.1.1.4'
Cl Cl 0.1484 0.1585 'International Tables Vol C Tables 4.2.6.8 and 6.1.1.4'
Pt Pt -1.7033 8.3905 'International Tables Vol C Tables 4.2.6.8 and 6.1.1.4'

loop_
_geom_angle_atom_site_label_1
_geom_angle_atom_site_label_2
_geom_angle_atom_site_label_3
_geom_angle
_geom_angle_publ_flag
N1 Pt1 N2 84.8(2) yes
N1 Pt1 Cl1 177.4(2) yes
N1 Pt1 Cl2 90.4(2) yes
N2 Pt1 Cl1 93.0(2) yes
N2 Pt1 Cl2 175.1(2) yes
Cl1 Pt1 Cl2 91.80(9) yes
C4 O1 C5 110.0(6) no
C1 N1 Pt1 108.2(5) no
C3 N2 C6 106.9(6) no
C3 N2 C2 108.8(6) no
C6 N2 C2 112.9(6) no
C3 N2 Pt1 112.1(4) no
C6 N2 Pt1 110.8(4) no
C2 N2 Pt1 105.4(4) no
C2 C1 N1 109.2(7) no
C1 C2 N2 111.5(6) no
N2 C3 C4 113.1(7) no
O1 C4 C3 110.6(6) no
O1 C5 C6 110.7(6) no
N2 C6 C5 114.1(6) no
C1 N1 H11 110.1 no
Pt1 N1 H11 110.1 no
C1 N1 H12 110.1 no
Pt1 N1 H12 110.1 no
H11 N1 H12 108.4 no
C2 C1 H1a 109.8 no
N1 C1 H1a 109.8 no
C2 C1 H1b 109.8 no
N1 C1 H1b 109.8 no
H1a C1 H1b 108.3 no
C1 C2 H2a 109.3 no
N2 C2 H2a 109.3 no
C1 C2 H2b 109.3 no
N2 C2 H2b 109.3 no
H2a C2 H2b 108.0 no
N2 C3 H3a 109.0 no
C4 C3 H3a 109.0 no
N2 C3 H3b 109.0 no
C4 C3 H3b 109.0 no
H3a C3 H3b 107.8 no
O1 C4 H4a 109.5 no
C3 C4 H4a 109.5 no
O1 C4 H4b 109.5 no
C3 C4 H4b 109.5 no
H4a C4 H4b 108.1 no
O1 C5 H5a 109.5 no
C6 C5 H5a 109.5 no
O1 C5 H5b 109.5 no
C6 C5 H5b 109.5 no
H5a C5 H5b 108.1 no
N2 C6 H6a 108.7 no
C5 C6 H6a 108.7 no
N2 C6 H6b 108.7 no
C5 C6 H6b 108.7 no
H6a C6 H6b 107.6 no

loop_
_geom_bond_atom_site_label_1
_geom_bond_atom_site_label_2
_geom_bond_distance
_geom_bond_publ_flag
Pt1 N1 2.018(6) yes
Pt1 N2 2.075(5) yes
Pt1 Cl1 2.304(2) yes
Pt1 Cl2 2.303(2) yes
O1 C4 1.417(9) no
O1 C5 1.427(9) no
N1 C1 1.460(10) no
N2 C3 1.487(8) no
N2 C6 1.490(9) no
N2 C2 1.515(9) no
C1 C2 1.450(10) no
C3 C4 1.490(10) no
C5 C6 1.510(10) no
N1 H11 0.8600 no
N1 H12 0.8600 no
C1 H1a 0.9700 no
C1 H1b 0.9700 no
C2 H2a 0.9700 no
C2 H2b 0.9700 no
C3 H3a 0.9700 no
C3 H3b 0.9700 no
C4 H4a 0.9700 no
C4 H4b 0.9700 no
C5 H5a 0.9700 no
C5 H5b 0.9700 no
C6 H6a 0.9700 no
C6 H6b 0.9700 no

loop_
_geom_hbond_atom_site_label_D
_geom_hbond_atom_site_label_H
_geom_hbond_atom_site_label_A
_geom_hbond_site_symmetry_A
_geom_hbond_distance_DH
_geom_hbond_distance_HA
_geom_hbond_distance_DA
_geom_hbond_angle_DHA
_geom_hbond_publ_flag
N1 H11 O1 4 0.86 2.19 2.972(7) 152 yes
N1 H12 Cl1 2_565 0.86 2.55 3.284(6) 145 yes
N1 H12 Cl2 2_565 0.86 2.81 3.458(7) 134 yes

loop_
_geom_torsion_atom_site_label_1
_geom_torsion_atom_site_label_2
_geom_torsion_atom_site_label_3
_geom_torsion_atom_site_label_4
_geom_torsion
_geom_torsion_publ_flag
N2 Pt1 N1 C1 18.6(5) no
Cl2 Pt1 N1 C1 -162.1(5) no
N1 Pt1 N2 C3 125.5(5) no
Cl1 Pt1 N2 C3 -56.0(5) no
N1 Pt1 N2 C6 -115.1(5) no
Cl1 Pt1 N2 C6 63.4(5) no
N1 Pt1 N2 C2 7.3(5) no
Cl1 Pt1 N2 C2 -174.2(4) no
Pt1 N1 C1 C2 -42.5(8) no
N1 C1 C2 N2 51.0(10) no
C3 N2 C2 C1 -153.7(7) no
C6 N2 C2 C1 87.7(8) no
Pt1 N2 C2 C1 -33.3(8) no
C6 N2 C3 C4 52.1(8) no
C2 N2 C3 C4 -70.1(8) no
Pt1 N2 C3 C4 173.8(5) no
C5 O1 C4 C3 61.4(9) no
N2 C3 C4 O1 -59.9(9) no
C4 O1 C5 C6 -58.6(9) no
C3 N2 C6 C5 -50.0(9) no
C2 N2 C6 C5 69.7(8) no
Pt1 N2 C6 C5 -172.4(6) no
O1 C5 C6 N2 55.0(10) no
